data_4314496
loop_
_publ_author_name
'Sib Sankar Mal'
'Nadeen H. Nsouli'
'Mauro Carraro'
'Andrea Sartorel'
'Gianfranco Scorrano'
'Holger Oelrich'
'Lorenz Walder'
'Marcella Bonchio'
'Ulrich Kortz'

_publ_contact_author_address
;
Jacobs University, School of Engineering and Science, 
P.O. Box 750 561, 28725 Bremen, Germany
;
_publ_contact_author_email u.kortz@jacobs-university.de
_publ_contact_author_name 'Ulrich Kortz'
_publ_section_title
;
 Peroxo-Zr/Hf-Containing Undecatungstosilicates and -Germanates
;
_journal_name_full 'Inorganic Chemistry'
_journal_page_first 7
_journal_page_last 9
_journal_paper_doi 10.1021/ic902203p
_journal_volume 49
_journal_year 2010
_chemical_formula_sum 'H50 K12 O107 Si2 W22 Zr2'
_chemical_formula_weight 6514.8
_chemical_name_systematic
; 
 ? 
;
_space_group_IT_number 2
_symmetry_cell_setting triclinic
_symmetry_space_group_name_Hall '-P 1'
_symmetry_space_group_name_H-M 'P -1'
_atom_sites_solution_primary direct
_atom_sites_solution_secondary difmap
_audit_creation_method SHELXL-97
_cell_angle_alpha 80.355(6)
_cell_angle_beta 87.259(7)
_cell_angle_gamma 63.100(5)
_cell_formula_units_Z 1
_cell_length_a 11.5163(13)
_cell_length_b 12.4128(13)
_cell_length_c 21.326(3)
_cell_measurement_reflns_used 9298
_cell_measurement_temperature 173(2)
_cell_measurement_theta_max 0.00
_cell_measurement_theta_min 0.00
_cell_volume 2678.9(6)
_computing_cell_refinement 'Bruker SMART'
_computing_data_collection 'Bruker SMART'
_computing_data_reduction 'Bruker SAINT'
_computing_molecular_graphics 'Bruker SHELXTL'
_computing_publication_material 'Bruker SHELXTL'
_computing_structure_refinement 'SHELXL-97 (Sheldrick, 2008)'
_computing_structure_solution 'SHELXS-97 (Sheldrick, 2008)'
_diffrn_ambient_temperature 173(2)
_diffrn_measured_fraction_theta_full 0.988
_diffrn_measured_fraction_theta_max 0.988
_diffrn_measurement_device_type 'CCD area detector'
_diffrn_measurement_method 'phi and omega scans'
_diffrn_radiation_monochromator graphite
_diffrn_radiation_source 'sealed tube'
_diffrn_radiation_type MoK\a
_diffrn_radiation_wavelength 0.71073
_diffrn_reflns_av_R_equivalents 0.1140
_diffrn_reflns_av_sigmaI/netI 0.0541
_diffrn_reflns_limit_h_max 17
_diffrn_reflns_limit_h_min -17
_diffrn_reflns_limit_k_max 18
_diffrn_reflns_limit_k_min -18
_diffrn_reflns_limit_l_max 32
_diffrn_reflns_limit_l_min -32
_diffrn_reflns_number 214947
_diffrn_reflns_theta_full 32.42
_diffrn_reflns_theta_max 32.42
_diffrn_reflns_theta_min 2.91
_exptl_absorpt_coefficient_mu 24.296
_exptl_absorpt_correction_T_max 0.0528
_exptl_absorpt_correction_T_min 0.0397
_exptl_absorpt_correction_type multi-scan
_exptl_absorpt_process_details SADABS
_exptl_crystal_colour 'pale yellow'
_exptl_crystal_density_diffrn 4.038
_exptl_crystal_density_meas 0
_exptl_crystal_density_method 'not measured'
_exptl_crystal_description block
_exptl_crystal_F_000 2870
_exptl_crystal_size_max 0.38
_exptl_crystal_size_mid 0.31
_exptl_crystal_size_min 0.29
_refine_diff_density_max 5.147
_refine_diff_density_min -2.531
_refine_diff_density_rms 0.532
_refine_ls_extinction_method none
_refine_ls_goodness_of_fit_ref 1.025
_refine_ls_matrix_type full
_refine_ls_number_parameters 400
_refine_ls_number_reflns 19033
_refine_ls_number_restraints 0
_refine_ls_restrained_S_all 1.025
_refine_ls_R_factor_all 0.0724
_refine_ls_R_factor_gt 0.0557
_refine_ls_shift/su_max 0.001
_refine_ls_shift/su_mean 0.000
_refine_ls_structure_factor_coef Fsqd
_refine_ls_weighting_details 'calc w=1/[\s^2^(Fo^2^)+(0.0875P)^2^+46.0000P] where P=(Fo^2^+2Fc^2^)/3'
_refine_ls_weighting_scheme calc
_refine_ls_wR_factor_gt 0.1491
_refine_ls_wR_factor_ref 0.1620
_reflns_number_gt 14895
_reflns_number_total 19033
_reflns_threshold_expression >2sigma(I)
_cod_data_source_file ic902203p_si_002_1.cif
_cod_data_source_block zrw
_cod_depositor_comments
;
The following automatic conversions were performed:

'_symmetry_cell_setting' value 'Triclinic' changed to 'triclinic'
according to the built-in table from CIF Core dictionary named
'cif_core.dic' version 2.4.1 from 2010-06-29.

Automatic conversion script
Id: cif_fix_values 1646 2011-03-28 12:23:43Z adriana 
;
_cod_original_cell_volume 2678.9(5)
_cod_database_code 4314496

loop_
_symmetry_equiv_pos_as_xyz
'x, y, z'
'-x, -y, -z'

loop_
_atom_site_label
_atom_site_type_symbol
_atom_site_fract_x
_atom_site_fract_y
_atom_site_fract_z
_atom_site_U_iso_or_equiv
_atom_site_adp_type
_atom_site_occupancy
_atom_site_symmetry_multiplicity
_atom_site_calc_flag
_atom_site_refinement_flags
_atom_site_disorder_assembly
_atom_site_disorder_group
W1 W 0.89743(4) 0.83797(4) 0.38544(2) 0.02495(9) Uani 1 1 d . . .
W2 W 0.66741(4) 0.74697(4) 0.37483(2) 0.02626(9) Uani 1 1 d . . .
W3 W 0.95698(4) 0.60319(4) 0.30995(2) 0.02504(9) Uani 1 1 d . . .
W4 W 1.04875(4) 0.76309(4) 0.17071(2) 0.02299(9) Uani 1 1 d . . .
W5 W 0.83322(4) 1.04341(4) 0.102795(19) 0.02139(8) Uani 1 1 d . . .
W6 W 0.98230(4) 1.00187(4) 0.24338(2) 0.02336(9) Uani 1 1 d . . .
W7 W 0.66218(4) 1.15242(4) 0.31476(2) 0.02465(9) Uani 1 1 d . . .
W8 W 0.51564(4) 1.19804(4) 0.17131(2) 0.02323(9) Uani 1 1 d . . .
W9 W 0.43547(4) 1.05673(4) 0.30279(2) 0.02566(9) Uani 1 1 d . . .
W10 W 0.51064(4) 0.79615(4) 0.21705(2) 0.02170(8) Uani 1 1 d . . .
W11 W 0.79406(4) 0.66515(4) 0.15049(2) 0.02182(8) Uani 1 1 d . . .
Si Si 0.7407(2) 0.8986(2) 0.23596(11) 0.0148(4) Uani 1 1 d . . .
Zr1 Zr 0.56600(9) 0.95390(9) 0.07083(5) 0.01977(17) Uani 1 1 d . . .
O1ZR O 0.7373(7) 0.9753(7) 0.0815(3) 0.0215(13) Uiso 1 1 d . . .
O1PX O 0.6300(8) 0.9691(7) -0.0275(4) 0.0235(14) Uiso 1 1 d . . .
O1T O 0.9692(9) 0.8441(8) 0.4520(4) 0.0303(17) Uiso 1 1 d . . .
O1SI O 0.7968(7) 0.8062(7) 0.3038(4) 0.0228(14) Uiso 1 1 d . . .
O2PX O 0.5488(8) 1.0925(7) -0.0100(4) 0.0230(14) Uiso 1 1 d . . .
O2ZR O 0.4636(8) 0.8802(7) 0.1383(4) 0.0234(14) Uiso 1 1 d . . .
O2SI O 0.8607(7) 0.9191(7) 0.2016(3) 0.0206(13) Uiso 1 1 d . . .
O2T O 0.5946(9) 0.6881(9) 0.4331(5) 0.0352(19) Uiso 1 1 d . . .
O3ZR O 0.4933(8) 1.1000(7) 0.1244(4) 0.0252(15) Uiso 1 1 d . . .
O3T O 1.0750(9) 0.4550(8) 0.3269(4) 0.0325(18) Uiso 1 1 d . . .
O3SI O 0.6268(8) 1.0307(7) 0.2496(4) 0.0232(14) Uiso 1 1 d . . .
O4ZR O 0.7053(8) 0.7660(7) 0.0787(4) 0.0252(15) Uiso 1 1 d . . .
O4T O 1.1941(9) 0.6689(8) 0.1430(4) 0.0329(18) Uiso 1 1 d . . .
O4SI O 0.6813(7) 0.8406(7) 0.1919(4) 0.0223(14) Uiso 1 1 d . . .
O5T O 0.8420(8) 1.1293(8) 0.0329(4) 0.0281(16) Uiso 1 1 d . . .
O6T O 1.0858(9) 1.0548(8) 0.2658(4) 0.0319(17) Uiso 1 1 d . . .
O7T O 0.6623(9) 1.2527(8) 0.3601(4) 0.0330(18) Uiso 1 1 d . . .
O8T O 0.4233(9) 1.3420(8) 0.1300(4) 0.0299(16) Uiso 1 1 d . . .
O9T O 0.2900(9) 1.1004(8) 0.3394(4) 0.0323(17) Uiso 1 1 d . . .
O10T O 0.3961(8) 0.7433(8) 0.2312(4) 0.0285(16) Uiso 1 1 d . . .
O11T O 0.8682(8) 0.5296(8) 0.1227(4) 0.0283(16) Uiso 1 1 d . . .
O12 O 0.7763(8) 0.7840(8) 0.4252(4) 0.0277(16) Uiso 1 1 d . . .
O13 O 1.0052(8) 0.6754(8) 0.3725(4) 0.0286(16) Uiso 1 1 d . . .
O16 O 0.9849(8) 0.8920(8) 0.3198(4) 0.0281(16) Uiso 1 1 d . . .
O17 O 0.7587(8) 0.9988(8) 0.3692(4) 0.0275(16) Uiso 1 1 d . . .
O23 O 0.8257(8) 0.5985(8) 0.3663(4) 0.0274(15) Uiso 1 1 d . . .
O29 O 0.5469(8) 0.9133(8) 0.3610(4) 0.0273(15) Uiso 1 1 d . . .
O34 O 1.0478(8) 0.6718(7) 0.2508(4) 0.0266(15) Uiso 1 1 d . . .
O45 O 0.9943(8) 0.8981(7) 0.0996(4) 0.0255(15) Uiso 1 1 d . . .
O46 O 1.1065(8) 0.8580(8) 0.2124(4) 0.0269(15) Uiso 1 1 d . . .
O56 O 0.9362(8) 1.0854(7) 0.1603(4) 0.0243(14) Uiso 1 1 d . . .
O58 O 0.6832(8) 1.1624(7) 0.1406(4) 0.0263(15) Uiso 1 1 d . . .
O67 O 0.8206(8) 1.1134(7) 0.2705(4) 0.0257(15) Uiso 1 1 d . . .
O78 O 0.5668(8) 1.2580(7) 0.2425(4) 0.0258(15) Uiso 1 1 d . . .
O79 O 0.5066(8) 1.1416(7) 0.3428(4) 0.0265(15) Uiso 1 1 d . . .
O89 O 0.3863(8) 1.1855(8) 0.2316(4) 0.0279(16) Uiso 1 1 d . . .
O101 O 0.6444(8) 0.6534(7) 0.1874(4) 0.0234(14) Uiso 1 1 d . . .
O210 O 0.6003(9) 0.7305(8) 0.3017(4) 0.0298(16) Uiso 1 1 d . . .
O311 O 0.8714(8) 0.6004(7) 0.2403(4) 0.0253(15) Uiso 1 1 d . . .
O411 O 0.9337(7) 0.7122(7) 0.1402(3) 0.0213(13) Uiso 1 1 d . . .
O910 O 0.4325(8) 0.9459(7) 0.2536(4) 0.0258(15) Uiso 1 1 d . . .
K1 K 0.2558(3) 0.6696(3) 0.32757(16) 0.0421(6) Uani 1 1 d . . .
K2 K 0.7711(3) 1.0827(4) -0.08512(16) 0.0450(7) Uani 1 1 d . . .
K3 K 0.9959(4) 0.2915(3) 0.1116(2) 0.0547(9) Uani 1 1 d . . .
K4 K 0.1482(4) 1.2415(3) 0.43505(16) 0.0478(7) Uani 1 1 d . . .
K5 K 0.4684(4) 0.5312(3) 0.1712(2) 0.0541(9) Uani 1 1 d . . .
K6 K 1.1510(7) 0.5168(6) 0.0732(3) 0.050 Uiso 0.554(10) 1 d P . .
O1W O 1.2170(11) 0.0986(10) 0.1544(5) 0.044(2) Uiso 1 1 d . . .
O2W O 0.7379(13) 0.3606(12) 0.1627(6) 0.053(3) Uiso 1 1 d . . .
O3W O -0.0547(13) 1.4356(12) 0.4765(6) 0.054(3) Uiso 1 1 d . . .
O4W O 0.2697(14) 0.5433(13) 0.4474(7) 0.061(3) Uiso 1 1 d . . .
O5W O 0.5258(14) 0.5230(13) 0.3610(7) 0.063(3) Uiso 1 1 d . . .
O6W O 0.3592(15) 1.2924(14) 0.4344(7) 0.069(4) Uiso 1 1 d . . .
O7W O 0.3311(15) 0.4623(13) 0.2715(7) 0.064(3) Uiso 1 1 d . . .
O8W O 0.2682(17) 0.8581(15) 0.3715(8) 0.076(4) Uiso 1 1 d . . .
O9W O 0.7544(17) 1.4231(16) 0.2822(8) 0.079(4) Uiso 1 1 d . . .
O10W O 1.0702(18) 0.1648(17) 0.0140(9) 0.083(5) Uiso 1 1 d . . .
O11W O -0.0328(18) 1.2334(17) 0.3573(9) 0.084(5) Uiso 1 1 d . . .
O12W O 0.4305(18) 0.6694(17) 0.0503(9) 0.085(5) Uiso 1 1 d . . .
O13W O 1.312(2) 0.5626(19) -0.0223(10) 0.099(6) Uiso 1 1 d . . .
O14W O 1.0000 0.5000 0.0000 0.21(2) Uiso 1 2 d S . .
O15W O 0.403(2) 0.6418(18) 0.5156(9) 0.093(5) Uiso 1 1 d . . .
O16W O 1.153(2) 0.853(2) 0.5307(11) 0.107(6) Uiso 1 1 d . . .
O17W O 1.240(2) 0.298(2) 0.0472(11) 0.114(7) Uiso 1 1 d . . .
O18W O 0.136(3) 1.375(2) 0.1968(12) 0.125(8) Uiso 1 1 d . . .

loop_
_atom_site_aniso_label
_atom_site_aniso_U_11
_atom_site_aniso_U_22
_atom_site_aniso_U_33
_atom_site_aniso_U_23
_atom_site_aniso_U_13
_atom_site_aniso_U_12
W1 0.02346(19) 0.0302(2) 0.02134(18) -0.00373(15) 0.00148(14) -0.01247(16)
W2 0.0249(2) 0.0334(2) 0.02180(18) -0.00165(15) 0.00291(15) -0.01550(17)
W3 0.02279(19) 0.02323(19) 0.0262(2) -0.00175(15) -0.00018(15) -0.00856(15)
W4 0.01688(17) 0.02370(19) 0.02613(19) -0.00571(14) 0.00492(14) -0.00706(14)
W5 0.01993(18) 0.02363(18) 0.02202(18) -0.00451(14) 0.00351(13) -0.01106(15)
W6 0.02093(18) 0.0270(2) 0.02421(18) -0.00563(15) 0.00269(14) -0.01226(16)
W7 0.0241(2) 0.02540(19) 0.02491(19) -0.00985(15) 0.00438(15) -0.01000(16)
W8 0.02040(18) 0.02123(18) 0.02610(19) -0.00784(14) 0.00269(14) -0.00655(14)
W9 0.01984(19) 0.0297(2) 0.0273(2) -0.01070(16) 0.00796(15) -0.00978(16)
W10 0.01923(18) 0.02376(18) 0.02285(18) -0.00353(14) 0.00300(13) -0.01065(15)
W11 0.01982(18) 0.01881(17) 0.02466(18) -0.00497(13) 0.00271(14) -0.00655(14)
Si 0.0133(10) 0.0188(11) 0.0126(10) -0.0050(8) 0.0045(8) -0.0072(9)
Zr1 0.0172(4) 0.0195(4) 0.0219(4) -0.0051(3) 0.0040(3) -0.0073(3)
K1 0.0378(15) 0.0480(17) 0.0414(15) -0.0072(12) 0.0086(12) -0.0209(13)
K2 0.0390(15) 0.069(2) 0.0407(15) -0.0030(14) 0.0041(12) -0.0381(16)
K3 0.0495(19) 0.0314(15) 0.071(2) -0.0139(15) 0.0102(17) -0.0065(14)
K4 0.0522(19) 0.0462(17) 0.0398(16) -0.0112(13) 0.0116(14) -0.0171(15)
K5 0.0393(17) 0.0340(15) 0.089(3) -0.0243(17) 0.0107(17) -0.0128(13)

loop_
_atom_type_symbol
_atom_type_description
_atom_type_scat_dispersion_real
_atom_type_scat_dispersion_imag
_atom_type_scat_source
O O 0.0106 0.0060 'International Tables Vol C Tables 4.2.6.8 and 6.1.1.4'
Si Si 0.0817 0.0704 'International Tables Vol C Tables 4.2.6.8 and 6.1.1.4'
K K 0.2009 0.2494 'International Tables Vol C Tables 4.2.6.8 and 6.1.1.4'
Zr Zr -2.9673 0.5597 'International Tables Vol C Tables 4.2.6.8 and 6.1.1.4'
W W -0.8490 6.8722 'International Tables Vol C Tables 4.2.6.8 and 6.1.1.4'
H H 0.0000 0.0000 'International Tables Vol C Tables 4.2.6.8 and 6.1.1.4'

loop_
_geom_angle_atom_site_label_1
_geom_angle_atom_site_label_2
_geom_angle_atom_site_label_3
_geom_angle
_geom_angle_site_symmetry_1
_geom_angle_site_symmetry_3
_geom_angle_publ_flag
O1T W1 O13 101.5(4) . . ?
O1T W1 O16 101.8(4) . . ?
O13 W1 O16 88.6(4) . . ?
O1T W1 O17 101.1(4) . . ?
O13 W1 O17 157.4(4) . . ?
O16 W1 O17 86.4(4) . . ?
O1T W1 O12 99.0(4) . . ?
O13 W1 O12 88.5(4) . . ?
O16 W1 O12 159.2(4) . . ?
O17 W1 O12 88.4(4) . . ?
O1T W1 O1SI 171.8(3) . . ?
O13 W1 O1SI 74.2(3) . . ?
O16 W1 O1SI 85.2(3) . . ?
O17 W1 O1SI 83.5(3) . . ?
O12 W1 O1SI 74.1(3) . . ?
O1T W1 K4 47.3(3) . 2_676 ?
O13 W1 K4 96.4(3) . 2_676 ?
O16 W1 K4 149.1(3) . 2_676 ?
O17 W1 K4 99.2(3) . 2_676 ?
O12 W1 K4 51.7(3) . 2_676 ?
O1SI W1 K4 125.5(2) . 2_676 ?
O1T W1 K1 85.0(3) . 1_655 ?
O13 W1 K1 46.5(3) . 1_655 ?
O16 W1 K1 49.9(3) . 1_655 ?
O17 W1 K1 136.0(3) . 1_655 ?
O12 W1 K1 134.2(3) . 1_655 ?
O1SI W1 K1 96.5(2) . 1_655 ?
K4 W1 K1 115.43(8) 2_676 1_655 ?
O2T W2 O210 101.7(4) . . ?
O2T W2 O29 101.5(4) . . ?
O210 W2 O29 88.3(4) . . ?
O2T W2 O12 101.2(4) . . ?
O210 W2 O12 156.9(4) . . ?
O29 W2 O12 89.5(4) . . ?
O2T W2 O23 99.6(4) . . ?
O210 W2 O23 88.7(4) . . ?
O29 W2 O23 158.8(4) . . ?
O12 W2 O23 85.2(4) . . ?
O2T W2 O1SI 171.2(4) . . ?
O210 W2 O1SI 83.7(3) . . ?
O29 W2 O1SI 85.5(3) . . ?
O12 W2 O1SI 73.2(3) . . ?
O23 W2 O1SI 73.4(3) . . ?
O3T W3 O311 102.4(4) . . ?
O3T W3 O23 100.9(4) . . ?
O311 W3 O23 93.0(4) . . ?
O3T W3 O34 100.0(4) . . ?
O311 W3 O34 86.8(3) . . ?
O23 W3 O34 158.7(4) . . ?
O3T W3 O13 100.1(4) . . ?
O311 W3 O13 157.1(4) . . ?
O23 W3 O13 87.1(4) . . ?
O34 W3 O13 84.9(4) . . ?
O3T W3 O1SI 171.1(4) . . ?
O311 W3 O1SI 85.4(3) . . ?
O23 W3 O1SI 74.1(3) . . ?
O34 W3 O1SI 84.7(3) . . ?
O13 W3 O1SI 72.6(3) . . ?
O3T W3 K1 81.8(3) . 1_655 ?
O311 W3 K1 132.5(3) . 1_655 ?
O23 W3 K1 133.2(3) . 1_655 ?
O34 W3 K1 46.4(2) . 1_655 ?
O13 W3 K1 47.1(3) . 1_655 ?
O1SI W3 K1 96.23(19) . 1_655 ?
O4T W4 O411 102.6(4) . . ?
O4T W4 O34 101.5(4) . . ?
O411 W4 O34 87.8(3) . . ?
O4T W4 O46 98.5(4) . . ?
O411 W4 O46 158.8(3) . . ?
O34 W4 O46 89.2(3) . . ?
O4T W4 O45 98.4(4) . . ?
O411 W4 O45 89.6(3) . . ?
O34 W4 O45 160.0(4) . . ?
O46 W4 O45 86.1(3) . . ?
O4T W4 O2SI 169.8(4) . . ?
O411 W4 O2SI 84.5(3) . . ?
O34 W4 O2SI 86.0(3) . . ?
O46 W4 O2SI 74.4(3) . . ?
O45 W4 O2SI 74.0(3) . . ?
O4T W4 K2 64.9(3) . 2_775 ?
O411 W4 K2 130.5(2) . 2_775 ?
O34 W4 K2 140.4(3) . 2_775 ?
O46 W4 K2 58.9(3) . 2_775 ?
O45 W4 K2 49.6(2) . 2_775 ?
O2SI W4 K2 104.85(19) . 2_775 ?
O4T W4 K6 46.3(3) . . ?
O411 W4 K6 56.3(3) . . ?
O34 W4 K6 98.9(3) . . ?
O46 W4 K6 144.7(3) . . ?
O45 W4 K6 96.2(3) . . ?
O2SI W4 K6 140.0(2) . . ?
K2 W4 K6 96.37(13) 2_775 . ?
O4T W4 K1 82.2(3) . 1_655 ?
O411 W4 K1 134.0(2) . 1_655 ?
O34 W4 K1 47.0(3) . 1_655 ?
O46 W4 K1 50.3(2) . 1_655 ?
O45 W4 K1 135.5(2) . 1_655 ?
O2SI W4 K1 98.25(18) . 1_655 ?
K2 W4 K1 93.43(7) 2_775 1_655 ?
K6 W4 K1 114.05(12) . 1_655 ?
O5T W5 O1ZR 103.3(4) . . ?
O5T W5 O45 99.0(4) . . ?
O1ZR W5 O45 93.2(3) . . ?
O5T W5 O58 101.6(4) . . ?
O1ZR W5 O58 90.3(3) . . ?
O45 W5 O58 157.7(3) . . ?
O5T W5 O56 99.1(4) . . ?
O1ZR W5 O56 157.5(3) . . ?
O45 W5 O56 84.5(3) . . ?
O58 W5 O56 84.0(3) . . ?
O5T W5 O2SI 169.4(3) . . ?
O1ZR W5 O2SI 85.2(3) . . ?
O45 W5 O2SI 74.0(3) . . ?
O58 W5 O2SI 84.4(3) . . ?
O56 W5 O2SI 72.7(3) . . ?
O5T W5 K2 39.5(3) . . ?
O1ZR W5 K2 65.3(2) . . ?
O45 W5 K2 90.7(2) . . ?
O58 W5 K2 110.7(2) . . ?
O56 W5 K2 137.0(2) . . ?
O2SI W5 K2 146.09(19) . . ?
O5T W5 K2 77.9(3) . 2_775 ?
O1ZR W5 K2 127.0(3) . 2_775 ?
O45 W5 K2 36.6(2) . 2_775 ?
O58 W5 K2 142.2(2) . 2_775 ?
O56 W5 K2 59.3(2) . 2_775 ?
O2SI W5 K2 92.04(19) . 2_775 ?
K2 W5 K2 92.92(6) . 2_775 ?
O6T W6 O56 101.2(4) . . ?
O6T W6 O67 102.1(4) . . ?
O56 W6 O67 89.6(3) . . ?
O6T W6 O46 99.5(4) . . ?
O56 W6 O46 90.5(3) . . ?
O67 W6 O46 158.0(3) . . ?
O6T W6 O16 101.2(4) . . ?
O56 W6 O16 157.6(3) . . ?
O67 W6 O16 85.8(4) . . ?
O46 W6 O16 85.9(3) . . ?
O6T W6 O2SI 172.1(4) . . ?
O56 W6 O2SI 74.9(3) . . ?
O67 W6 O2SI 84.9(3) . . ?
O46 W6 O2SI 73.9(3) . . ?
O16 W6 O2SI 82.8(3) . . ?
O6T W6 K1 84.6(3) . 1_655 ?
O56 W6 K1 136.0(3) . 1_655 ?
O67 W6 K1 132.3(2) . 1_655 ?
O46 W6 K1 45.8(2) . 1_655 ?
O16 W6 K1 46.9(3) . 1_655 ?
O2SI W6 K1 93.44(18) . 1_655 ?
O7T W7 O78 101.6(4) . . ?
O7T W7 O67 102.0(4) . . ?
O78 W7 O67 90.4(3) . . ?
O7T W7 O79 100.3(4) . . ?
O78 W7 O79 87.7(3) . . ?
O67 W7 O79 157.5(3) . . ?
O7T W7 O17 101.3(4) . . ?
O78 W7 O17 157.1(3) . . ?
O67 W7 O17 85.3(3) . . ?
O79 W7 O17 87.6(3) . . ?
O7T W7 O3SI 171.2(4) . . ?
O78 W7 O3SI 72.9(3) . . ?
O67 W7 O3SI 85.1(3) . . ?
O79 W7 O3SI 73.0(3) . . ?
O17 W7 O3SI 84.2(3) . . ?
O8T W8 O3ZR 103.0(4) . . ?
O8T W8 O58 102.0(4) . . ?
O3ZR W8 O58 93.2(4) . . ?
O8T W8 O89 99.4(4) . . ?
O3ZR W8 O89 90.9(4) . . ?
O58 W8 O89 156.7(3) . . ?
O8T W8 O78 94.6(4) . . ?
O3ZR W8 O78 162.2(3) . . ?
O58 W8 O78 85.9(3) . . ?
O89 W8 O78 83.3(3) . . ?
O8T W8 O3SI 165.0(3) . . ?
O3ZR W8 O3SI 90.1(3) . . ?
O58 W8 O3SI 84.1(3) . . ?
O89 W8 O3SI 72.9(3) . . ?
O78 W8 O3SI 72.1(3) . . ?
O8T W8 K5 42.6(3) . 1_565 ?
O3ZR W8 K5 144.1(3) . 1_565 ?
O58 W8 K5 86.9(3) . 1_565 ?
O89 W8 K5 103.0(3) . 1_565 ?
O78 W8 K5 53.7(2) . 1_565 ?
O3SI W8 K5 125.4(2) . 1_565 ?
O9T W9 O910 102.0(4) . . ?
O9T W9 O89 99.7(4) . . ?
O910 W9 O89 92.6(3) . . ?
O9T W9 O79 99.8(4) . . ?
O910 W9 O79 157.7(4) . . ?
O89 W9 O79 88.0(3) . . ?
O9T W9 O29 101.5(4) . . ?
O910 W9 O29 85.4(3) . . ?
O89 W9 O29 158.7(4) . . ?
O79 W9 O29 86.1(3) . . ?
O9T W9 O3SI 170.6(4) . . ?
O910 W9 O3SI 84.7(3) . . ?
O89 W9 O3SI 73.3(3) . . ?
O79 W9 O3SI 74.1(3) . . ?
O29 W9 O3SI 85.4(3) . . ?
O10T W10 O2ZR 101.3(4) . . ?
O10T W10 O101 97.3(4) . . ?
O2ZR W10 O101 93.0(3) . . ?
O10T W10 O910 102.0(4) . . ?
O2ZR W10 O910 91.6(3) . . ?
O101 W10 O910 158.9(3) . . ?
O10T W10 O210 97.5(4) . . ?
O2ZR W10 O210 160.9(4) . . ?
O101 W10 O210 87.8(3) . . ?
O910 W10 O210 81.3(3) . . ?
O10T W10 O4SI 171.4(3) . . ?
O2ZR W10 O4SI 78.5(3) . . ?
O101 W10 O4SI 74.2(3) . . ?
O910 W10 O4SI 86.6(3) . . ?
O210 W10 O4SI 83.3(3) . . ?
O10T W10 K5 45.3(3) . . ?
O2ZR W10 K5 91.1(3) . . ?
O101 W10 K5 53.6(2) . . ?
O910 W10 K5 146.9(2) . . ?
O210 W10 K5 104.5(3) . . ?
O4SI W10 K5 126.2(2) . . ?
O10T W10 K2 63.6(3) . 2_675 ?
O2ZR W10 K2 38.2(3) . 2_675 ?
O101 W10 K2 102.5(2) . 2_675 ?
O910 W10 K2 93.7(2) . 2_675 ?
O210 W10 K2 159.2(3) . 2_675 ?
O4SI W10 K2 116.73(19) . 2_675 ?
K5 W10 K2 69.10(8) . 2_675 ?
O11T W11 O4ZR 100.0(4) . . ?
O11T W11 O101 99.9(4) . . ?
O4ZR W11 O101 94.0(3) . . ?
O11T W11 O411 99.3(4) . . ?
O4ZR W11 O411 93.9(3) . . ?
O101 W11 O411 157.6(3) . . ?
O11T W11 O311 97.0(4) . . ?
O4ZR W11 O311 163.0(3) . . ?
O101 W11 O311 84.4(3) . . ?
O411 W11 O311 82.0(3) . . ?
O11T W11 O4SI 174.7(3) . . ?
O4ZR W11 O4SI 81.1(3) . . ?
O101 W11 O4SI 74.7(3) . . ?
O411 W11 O4SI 85.9(3) . . ?
O311 W11 O4SI 82.1(3) . . ?
O11T W11 K6 52.6(3) . . ?
O4ZR W11 K6 97.0(3) . . ?
O101 W11 K6 151.8(3) . . ?
O411 W11 K6 46.9(2) . . ?
O311 W11 K6 92.2(3) . . ?
O4SI W11 K6 132.7(2) . . ?
O4SI Si O3SI 109.5(4) . . ?
O4SI Si O2SI 111.3(4) . . ?
O3SI Si O2SI 108.8(4) . . ?
O4SI Si O1SI 109.9(4) . . ?
O3SI Si O1SI 109.3(4) . . ?
O2SI Si O1SI 108.0(4) . . ?
O3ZR Zr1 O1ZR 79.5(3) . . ?
O3ZR Zr1 O4ZR 140.4(3) . . ?
O1ZR Zr1 O4ZR 81.8(3) . . ?
O3ZR Zr1 O2ZR 83.9(3) . . ?
O1ZR Zr1 O2ZR 131.4(3) . . ?
O4ZR Zr1 O2ZR 82.8(3) . . ?
O3ZR Zr1 O2PX 85.4(3) . . ?
O1ZR Zr1 O2PX 77.4(3) . . ?
O4ZR Zr1 O2PX 123.8(3) . . ?
O2ZR Zr1 O2PX 146.2(3) . . ?
O3ZR Zr1 O1PX 87.9(3) . 2_675 ?
O1ZR Zr1 O1PX 147.4(3) . 2_675 ?
O4ZR Zr1 O1PX 124.2(3) . 2_675 ?
O2ZR Zr1 O1PX 75.9(3) . 2_675 ?
O2PX Zr1 O1PX 71.7(3) . 2_675 ?
O3ZR Zr1 O1PX 124.0(3) . . ?
O1ZR Zr1 O1PX 77.6(3) . . ?
O4ZR Zr1 O1PX 84.9(3) . . ?
O2ZR Zr1 O1PX 145.9(3) . . ?
O2PX Zr1 O1PX 40.0(3) . . ?
O1PX Zr1 O1PX 85.1(3) 2_675 . ?
O3ZR Zr1 O2PX 126.8(3) . 2_675 ?
O1ZR Zr1 O2PX 147.0(3) . 2_675 ?
O4ZR Zr1 O2PX 85.6(3) . 2_675 ?
O2ZR Zr1 O2PX 76.5(3) . 2_675 ?
O2PX Zr1 O2PX 84.7(3) . 2_675 ?
O1PX Zr1 O2PX 39.6(3) 2_675 2_675 ?
O1PX Zr1 O2PX 71.0(3) . 2_675 ?
O3ZR Zr1 Zr1 110.8(2) . 2_675 ?
O1ZR Zr1 Zr1 115.2(2) . 2_675 ?
O4ZR Zr1 Zr1 108.7(2) . 2_675 ?
O2ZR Zr1 Zr1 113.4(2) . 2_675 ?
O2PX Zr1 Zr1 42.8(2) . 2_675 ?
O1PX Zr1 Zr1 42.6(2) 2_675 2_675 ?
O1PX Zr1 Zr1 42.5(2) . 2_675 ?
O2PX Zr1 Zr1 41.9(2) 2_675 2_675 ?
O3ZR Zr1 K2 93.0(2) . 2_675 ?
O1ZR Zr1 K2 169.5(2) . 2_675 ?
O4ZR Zr1 K2 99.8(2) . 2_675 ?
O2ZR Zr1 K2 39.5(2) . 2_675 ?
O2PX Zr1 K2 109.6(2) . 2_675 ?
O1PX Zr1 K2 38.0(2) 2_675 2_675 ?
O1PX Zr1 K2 112.9(2) . 2_675 ?
O2PX Zr1 K2 43.4(2) 2_675 2_675 ?
Zr1 Zr1 K2 74.29(6) 2_675 2_675 ?
W5 O1ZR Zr1 157.3(4) . . ?
O2PX O1PX Zr1 70.6(4) . 2_675 ?
O2PX O1PX Zr1 69.0(4) . . ?
Zr1 O1PX Zr1 94.9(3) 2_675 . ?
O2PX O1PX K2 82.0(4) . . ?
Zr1 O1PX K2 112.4(3) 2_675 . ?
Zr1 O1PX K2 130.7(3) . . ?
W1 O1T K4 107.8(4) . 2_676 ?
Si O1SI W1 125.8(4) . . ?
Si O1SI W2 123.3(4) . . ?
W1 O1SI W2 91.9(3) . . ?
Si O1SI W3 122.7(4) . . ?
W1 O1SI W3 91.9(3) . . ?
W2 O1SI W3 91.5(3) . . ?
O1PX O2PX Zr1 71.0(4) . . ?
O1PX O2PX Zr1 69.8(4) . 2_675 ?
Zr1 O2PX Zr1 95.3(3) . 2_675 ?
O1PX O2PX K2 67.7(4) . . ?
Zr1 O2PX K2 122.8(3) . . ?
Zr1 O2PX K2 105.4(3) 2_675 . ?
W10 O2ZR Zr1 130.3(4) . . ?
W10 O2ZR K2 118.5(4) . 2_675 ?
Zr1 O2ZR K2 111.1(3) . 2_675 ?
Si O2SI W4 123.9(4) . . ?
Si O2SI W5 122.0(4) . . ?
W4 O2SI W5 92.0(3) . . ?
Si O2SI W6 126.1(4) . . ?
W4 O2SI W6 91.2(3) . . ?
W5 O2SI W6 92.0(3) . . ?
W8 O3ZR Zr1 152.1(5) . . ?
W3 O3T K4 137.5(5) . 1_645 ?
Si O3SI W8 124.5(4) . . ?
Si O3SI W9 124.2(4) . . ?
W8 O3SI W9 92.6(3) . . ?
Si O3SI W7 123.1(4) . . ?
W8 O3SI W7 92.6(3) . . ?
W9 O3SI W7 90.4(3) . . ?
W11 O4ZR Zr1 126.8(4) . . ?
W4 O4T K6 107.8(4) . . ?
W4 O4T K5 144.8(5) . 1_655 ?
K6 O4T K5 101.1(3) . 1_655 ?
W4 O4T K2 87.4(3) . 2_775 ?
K6 O4T K2 126.9(3) . 2_775 ?
K5 O4T K2 91.0(3) 1_655 2_775 ?
Si O4SI W11 126.4(4) . . ?
Si O4SI W10 125.4(4) . . ?
W11 O4SI W10 92.3(3) . . ?
W5 O5T K2 118.6(4) . . ?
W8 O8T K5 113.8(4) . 1_565 ?
W8 O8T K6 143.4(5) . 1_465 ?
K5 O8T K6 94.8(3) 1_565 1_465 ?
W9 O9T K4 140.1(5) . . ?
W10 O10T K1 144.2(4) . . ?
W10 O10T K5 109.7(4) . . ?
K1 O10T K5 93.6(3) . . ?
W11 O11T K3 164.9(5) . . ?
W11 O11T K6 103.4(4) . . ?
K3 O11T K6 80.5(3) . . ?
W1 O12 W2 120.7(4) . . ?
W1 O12 K4 99.0(3) . 2_676 ?
W2 O12 K4 139.8(4) . 2_676 ?
W1 O13 W3 121.2(4) . . ?
W1 O13 K1 106.0(3) . 1_655 ?
W3 O13 K1 104.1(3) . 1_655 ?
W1 O16 W6 150.9(5) . . ?
W1 O16 K1 102.0(3) . 1_655 ?
W6 O16 K1 105.8(3) . 1_655 ?
W1 O17 W7 152.0(5) . . ?
W3 O23 W2 121.0(4) . . ?
W2 O29 W9 148.8(5) . . ?
W4 O34 W3 148.3(5) . . ?
W4 O34 K1 105.1(3) . 1_655 ?
W3 O34 K1 105.3(3) . 1_655 ?
W5 O45 W4 119.7(4) . . ?
W5 O45 K2 119.3(4) . 2_775 ?
W4 O45 K2 98.6(3) . 2_775 ?
W6 O46 W4 120.4(4) . . ?
W6 O46 K1 107.4(3) . 1_655 ?
W4 O46 K1 100.5(3) . 1_655 ?
W6 O46 K2 112.9(3) . 2_775 ?
W4 O46 K2 89.2(3) . 2_775 ?
K1 O46 K2 125.7(3) 1_655 2_775 ?
W6 O56 W5 120.4(4) . . ?
W6 O56 K3 121.3(4) . 1_565 ?
W5 O56 K3 118.2(3) . 1_565 ?
W8 O58 W5 144.3(5) . . ?
W6 O67 W7 152.6(5) . . ?
W7 O78 W8 122.4(4) . . ?
W7 O78 K5 141.5(4) . 1_565 ?
W8 O78 K5 95.5(3) . 1_565 ?
W9 O79 W7 122.4(4) . . ?
W9 O89 W8 121.2(4) . . ?
W11 O101 W10 117.8(4) . . ?
W11 O101 K5 139.8(4) . . ?
W10 O101 K5 96.3(3) . . ?
W2 O210 W10 152.4(5) . . ?
W3 O311 W11 153.0(5) . . ?
W4 O411 W11 152.7(4) . . ?
W4 O411 K6 93.1(3) . . ?
W11 O411 K6 105.8(3) . . ?
W9 O910 W10 153.9(5) . . ?
O8W K1 O4W 93.1(5) . . ?
O8W K1 O7W 159.9(5) . . ?
O4W K1 O7W 92.8(4) . . ?
O8W K1 O10T 78.0(4) . . ?
O4W K1 O10T 145.4(4) . . ?
O7W K1 O10T 86.3(4) . . ?
O8W K1 O5W 88.8(5) . . ?
O4W K1 O5W 73.2(4) . . ?
O7W K1 O5W 74.6(4) . . ?
O10T K1 O5W 73.3(3) . . ?
O8W K1 O34 129.3(4) . 1_455 ?
O4W K1 O34 110.1(4) . 1_455 ?
O7W K1 O34 65.7(4) . 1_455 ?
O10T K1 O34 101.0(3) . 1_455 ?
O5W K1 O34 140.2(4) . 1_455 ?
O8W K1 O13 105.3(4) . 1_455 ?
O4W K1 O13 65.6(3) . 1_455 ?
O7W K1 O13 94.6(4) . 1_455 ?
O10T K1 O13 149.0(3) . 1_455 ?
O5W K1 O13 136.8(4) . 1_455 ?
O34 K1 O13 52.5(2) 1_455 1_455 ?
O8W K1 O46 86.1(4) . 1_455 ?
O4W K1 O46 152.7(4) . 1_455 ?
O7W K1 O46 97.2(3) . 1_455 ?
O10T K1 O46 60.9(2) . 1_455 ?
O5W K1 O46 134.0(3) . 1_455 ?
O34 K1 O46 53.1(2) 1_455 1_455 ?
O13 K1 O46 88.3(2) 1_455 1_455 ?
O8W K1 O16 69.3(4) . 1_455 ?
O4W K1 O16 103.7(4) . 1_455 ?
O7W K1 O16 127.5(4) . 1_455 ?
O10T K1 O16 104.1(3) . 1_455 ?
O5W K1 O16 157.8(4) . 1_455 ?
O34 K1 O16 61.8(2) 1_455 1_455 ?
O13 K1 O16 51.8(2) 1_455 1_455 ?
O46 K1 O16 50.6(2) 1_455 1_455 ?
O8W K1 W4 114.9(4) . 1_455 ?
O4W K1 W4 138.0(3) . 1_455 ?
O7W K1 W4 71.8(3) . 1_455 ?
O10T K1 W4 74.20(18) . 1_455 ?
O5W K1 W4 134.1(3) . 1_455 ?
O34 K1 W4 27.90(16) 1_455 1_455 ?
O13 K1 W4 76.68(18) 1_455 1_455 ?
O46 K1 W4 29.21(16) 1_455 1_455 ?
O16 K1 W4 62.64(17) 1_455 1_455 ?
O8W K1 W3 130.1(4) . 1_455 ?
O4W K1 W3 82.1(3) . 1_455 ?
O7W K1 W3 69.8(3) . 1_455 ?
O10T K1 W3 129.0(2) . 1_455 ?
O5W K1 W3 135.1(3) . 1_455 ?
O34 K1 W3 28.28(16) 1_455 1_455 ?
O13 K1 W3 28.79(17) 1_455 1_455 ?
O46 K1 W3 77.78(17) 1_455 1_455 ?
O16 K1 W3 63.95(17) 1_455 1_455 ?
W4 K1 W3 55.98(5) 1_455 1_455 ?
O8W K1 W1 80.0(4) . 1_455 ?
O4W K1 W1 77.3(3) . 1_455 ?
O7W K1 W1 120.0(3) . 1_455 ?
O10T K1 W1 132.2(2) . 1_455 ?
O5W K1 W1 147.7(3) . 1_455 ?
O34 K1 W1 63.30(17) 1_455 1_455 ?
O13 K1 W1 27.51(17) 1_455 1_455 ?
O46 K1 W1 75.69(17) 1_455 1_455 ?
O16 K1 W1 28.07(16) 1_455 1_455 ?
W4 K1 W1 77.56(6) 1_455 1_455 ?
W3 K1 W1 50.38(4) 1_455 1_455 ?
O1PX K2 O2ZR 58.1(2) . 2_675 ?
O1PX K2 O45 150.7(3) . 2_775 ?
O2ZR K2 O45 149.1(3) 2_675 2_775 ?
O1PX K2 O1W 69.5(3) . 2_765 ?
O2ZR K2 O1W 63.5(3) 2_675 2_765 ?
O45 K2 O1W 108.8(3) 2_775 2_765 ?
O1PX K2 O5T 94.5(3) . . ?
O2ZR K2 O5T 133.8(3) 2_675 . ?
O45 K2 O5T 70.4(2) 2_775 . ?
O1W K2 O5T 145.8(3) 2_765 . ?
O1PX K2 O2PX 30.4(2) . . ?
O2ZR K2 O2PX 56.4(2) 2_675 . ?
O45 K2 O2PX 151.2(3) 2_775 . ?
O1W K2 O2PX 95.7(3) 2_765 . ?
O5T K2 O2PX 80.9(2) . . ?
O1PX K2 O10W 65.7(4) . 2_765 ?
O2ZR K2 O10W 115.4(4) 2_675 2_765 ?
O45 K2 O10W 86.1(4) 2_775 2_765 ?
O1W K2 O10W 69.4(4) 2_765 2_765 ?
O5T K2 O10W 76.5(4) . 2_765 ?
O2PX K2 O10W 88.7(4) . 2_765 ?
O1PX K2 O12W 91.2(4) . 2_675 ?
O2ZR K2 O12W 75.9(4) 2_675 2_675 ?
O45 K2 O12W 105.0(4) 2_775 2_675 ?
O1W K2 O12W 139.3(4) 2_765 2_675 ?
O5T K2 O12W 67.7(4) . 2_675 ?
O2PX K2 O12W 60.9(4) . 2_675 ?
O10W K2 O12W 135.5(5) 2_765 2_675 ?
O1PX K2 O46 145.3(3) . 2_775 ?
O2ZR K2 O46 97.1(2) 2_675 2_775 ?
O45 K2 O46 52.6(2) 2_775 2_775 ?
O1W K2 O46 77.8(3) 2_765 2_775 ?
O5T K2 O46 119.7(2) . 2_775 ?
O2PX K2 O46 151.9(2) . 2_775 ?
O10W K2 O46 113.6(4) 2_765 2_775 ?
O12W K2 O46 106.8(4) 2_675 2_775 ?
O1PX K2 O4T 152.1(3) . 2_775 ?
O2ZR K2 O4T 105.6(2) 2_675 2_775 ?
O45 K2 O4T 52.9(2) 2_775 2_775 ?
O1W K2 O4T 126.6(3) 2_765 2_775 ?
O5T K2 O4T 81.5(2) . 2_775 ?
O2PX K2 O4T 122.5(3) . 2_775 ?
O10W K2 O4T 138.1(4) 2_765 2_775 ?
O12W K2 O4T 61.7(4) 2_675 2_775 ?
O46 K2 O4T 50.5(2) 2_775 2_775 ?
O1PX K2 W4 176.8(2) . 2_775 ?
O2ZR K2 W4 118.98(19) 2_675 2_775 ?
O45 K2 W4 31.78(16) 2_775 2_775 ?
O1W K2 W4 108.3(2) 2_765 2_775 ?
O5T K2 W4 88.57(18) . 2_775 ?
O2PX K2 W4 150.0(2) . 2_775 ?
O10W K2 W4 116.1(4) 2_765 2_775 ?
O12W K2 W4 89.1(4) 2_675 2_775 ?
O46 K2 W4 31.93(15) 2_775 2_775 ?
O4T K2 W4 27.65(17) 2_775 2_775 ?
O1PX K2 W10 81.17(17) . 2_675 ?
O2ZR K2 W10 23.30(16) 2_675 2_675 ?
O45 K2 W10 125.94(19) 2_775 2_675 ?
O1W K2 W10 65.8(2) 2_765 2_675 ?
O5T K2 W10 143.7(2) . 2_675 ?
O2PX K2 W10 77.53(16) . 2_675 ?
O10W K2 W10 131.2(4) 2_765 2_675 ?
O12W K2 W10 76.3(3) 2_675 2_675 ?
O46 K2 W10 74.85(16) 2_775 2_675 ?
O4T K2 W10 85.95(17) 2_775 2_675 ?
W4 K2 W10 95.84(8) 2_775 2_675 ?
O1W K3 O11T 138.0(3) . . ?
O1W K3 O10W 76.3(5) . . ?
O11T K3 O10W 135.3(5) . . ?
O1W K3 O2W 127.8(4) . . ?
O11T K3 O2W 66.8(3) . . ?
O10W K3 O2W 120.4(5) . . ?
O1W K3 O56 72.1(3) . 1_545 ?
O11T K3 O56 130.8(3) . 1_545 ?
O10W K3 O56 79.1(4) . 1_545 ?
O2W K3 O56 64.8(3) . 1_545 ?
O1W K3 O18W 72.5(6) . 1_645 ?
O11T K3 O18W 65.5(5) . 1_645 ?
O10W K3 O18W 133.8(7) . 1_645 ?
O2W K3 O18W 105.7(6) . 1_645 ?
O56 K3 O18W 120.8(5) 1_545 1_645 ?
O1W K3 O17W 66.4(5) . . ?
O11T K3 O17W 97.4(5) . . ?
O10W K3 O17W 67.6(6) . . ?
O2W K3 O17W 163.7(5) . . ?
O56 K3 O17W 131.4(5) 1_545 . ?
O18W K3 O17W 69.0(7) 1_645 . ?
O1W K3 O14W 119.8(3) . . ?
O11T K3 O14W 59.10(19) . . ?
O10W K3 O14W 79.9(4) . . ?
O2W K3 O14W 112.0(3) . . ?
O56 K3 O14W 152.2(2) 1_545 . ?
O18W K3 O14W 86.9(5) 1_645 . ?
O17W K3 O14W 53.5(4) . . ?
O1W K3 K6 94.8(3) . . ?
O11T K3 K6 56.8(2) . . ?
O10W K3 K6 102.7(4) . . ?
O2W K3 K6 123.5(3) . . ?
O56 K3 K6 166.1(2) 1_545 . ?
O18W K3 K6 48.4(5) 1_645 . ?
O17W K3 K6 41.3(5) . . ?
O14W K3 K6 39.39(11) . . ?
O1W K3 K6 132.9(3) . 2_765 ?
O11T K3 K6 73.9(2) . 2_765 ?
O10W K3 K6 62.0(4) . 2_765 ?
O2W K3 K6 93.5(3) . 2_765 ?
O56 K3 K6 116.8(2) 1_545 2_765 ?
O18W K3 K6 122.1(5) 1_645 2_765 ?
O17W K3 K6 77.7(5) . 2_765 ?
O14W K3 K6 35.91(10) . 2_765 ?
K6 K3 K6 75.30(17) . 2_765 ?
O1W K3 K2 40.0(2) . 2_765 ?
O11T K3 K2 174.6(2) . 2_765 ?
O10W K3 K2 42.5(4) . 2_765 ?
O2W K3 K2 118.6(3) . 2_765 ?
O56 K3 K2 54.56(17) 1_545 2_765 ?
O18W K3 K2 112.1(5) 1_645 2_765 ?
O17W K3 K2 77.2(5) . 2_765 ?
O14W K3 K2 116.52(11) . 2_765 ?
K6 K3 K2 117.85(15) . 2_765 ?
K6 K3 K2 104.41(14) 2_765 2_765 ?
O3W K4 O11W 86.9(5) . . ?
O3W K4 O6W 105.3(4) . . ?
O11W K4 O6W 143.5(5) . . ?
O3W K4 O9T 153.4(4) . . ?
O11W K4 O9T 72.9(4) . . ?
O6W K4 O9T 82.9(4) . . ?
O3W K4 O1T 69.4(3) . 2_676 ?
O11W K4 O1T 89.2(4) . 2_676 ?
O6W K4 O1T 127.3(4) . 2_676 ?
O9T K4 O1T 125.9(3) . 2_676 ?
O3W K4 O3T 74.0(3) . 1_465 ?
O11W K4 O3T 73.0(4) . 1_465 ?
O6W K4 O3T 77.5(4) . 1_465 ?
O9T K4 O3T 83.5(3) . 1_465 ?
O1T K4 O3T 140.0(3) 2_676 1_465 ?
O3W K4 O12 76.3(3) . 2_676 ?
O11W K4 O12 143.0(4) . 2_676 ?
O6W K4 O12 73.4(4) . 2_676 ?
O9T K4 O12 130.0(3) . 2_676 ?
O1T K4 O12 54.1(2) 2_676 2_676 ?
O3T K4 O12 130.6(3) 1_465 2_676 ?
O3W K4 W1 69.7(3) . 2_676 ?
O11W K4 W1 113.9(4) . 2_676 ?
O6W K4 W1 102.6(3) . 2_676 ?
O9T K4 W1 134.1(2) . 2_676 ?
O1T K4 W1 24.87(17) 2_676 2_676 ?
O3T K4 W1 142.4(2) 1_465 2_676 ?
O12 K4 W1 29.27(16) 2_676 2_676 ?
O12W K5 O7W 141.8(5) . . ?
O12W K5 O4T 71.2(4) . 1_455 ?
O7W K5 O4T 70.9(4) . 1_455 ?
O12W K5 O2W 98.7(5) . . ?
O7W K5 O2W 115.8(4) . . ?
O4T K5 O2W 160.9(4) 1_455 . ?
O12W K5 O10T 92.0(4) . . ?
O7W K5 O10T 84.3(4) . . ?
O4T K5 O10T 76.8(3) 1_455 . ?
O2W K5 O10T 120.7(3) . . ?
O12W K5 O8T 94.5(4) . 1_545 ?
O7W K5 O8T 75.0(4) . 1_545 ?
O4T K5 O8T 81.4(3) 1_455 1_545 ?
O2W K5 O8T 83.2(3) . 1_545 ?
O10T K5 O8T 153.9(3) . 1_545 ?
O12W K5 O101 81.4(4) . . ?
O7W K5 O101 124.3(4) . . ?
O4T K5 O101 122.7(3) 1_455 . ?
O2W K5 O101 69.8(3) . . ?
O10T K5 O101 54.5(2) . . ?
O8T K5 O101 151.6(3) 1_545 . ?
O12W K5 O78 142.0(4) . 1_545 ?
O7W K5 O78 57.0(3) . 1_545 ?
O4T K5 O78 116.5(3) 1_455 1_545 ?
O2W K5 O78 61.5(3) . 1_545 ?
O10T K5 O78 125.8(3) . 1_545 ?
O8T K5 O78 53.6(2) 1_545 1_545 ?
O101 K5 O78 116.0(2) . 1_545 ?
O12W K5 W10 82.4(4) . . ?
O7W K5 W10 106.1(3) . . ?
O4T K5 W10 95.5(2) 1_455 . ?
O2W K5 W10 99.4(3) . . ?
O10T K5 W10 25.01(17) . . ?
O8T K5 W10 176.1(2) 1_545 . ?
O101 K5 W10 30.16(15) . . ?
O78 K5 W10 130.1(2) 1_545 . ?
O12W K5 W8 113.7(4) . 1_545 ?
O7W K5 W8 68.9(3) . 1_545 ?
O4T K5 W8 100.5(2) 1_455 1_545 ?
O2W K5 W8 67.9(3) . 1_545 ?
O10T K5 W8 152.1(2) . 1_545 ?
O8T K5 W8 23.60(17) 1_545 1_545 ?
O101 K5 W8 136.72(18) . 1_545 ?
O78 K5 W8 30.80(15) 1_545 1_545 ?
W10 K5 W8 160.25(13) . 1_545 ?
O12W K5 K1 123.4(4) . . ?
O7W K5 K1 41.5(3) . . ?
O4T K5 K1 67.0(2) 1_455 . ?
O2W K5 K1 130.5(3) . . ?
O10T K5 K1 42.79(18) . . ?
O8T K5 K1 114.6(2) 1_545 . ?
O101 K5 K1 90.37(18) . . ?
O78 K5 K1 91.49(19) 1_545 . ?
W10 K5 K1 65.77(8) . . ?
W8 K5 K1 110.19(11) 1_545 . ?
O12W K5 K6 71.6(4) . 1_455 ?
O7W K5 K6 76.0(3) . 1_455 ?
O4T K5 K6 39.0(2) 1_455 1_455 ?
O2W K5 K6 123.0(3) . 1_455 ?
O10T K5 K6 115.7(2) . 1_455 ?
O8T K5 K6 44.0(2) 1_545 1_455 ?
O101 K5 K6 151.3(2) . 1_455 ?
O78 K5 K6 91.78(19) 1_545 1_455 ?
W10 K5 K6 132.43(13) . 1_455 ?
W8 K5 K6 66.19(11) 1_545 1_455 ?
K1 K5 K6 96.30(13) . 1_455 ?
O14W K6 O17W 68.2(6) . . ?
O14W K6 O4T 146.3(3) . . ?
O17W K6 O4T 145.4(6) . . ?
O14W K6 O13W 96.7(5) . . ?
O17W K6 O13W 88.5(7) . . ?
O4T K6 O13W 88.2(5) . . ?
O14W K6 O18W 104.8(6) . 1_645 ?
O17W K6 O18W 77.6(8) . 1_645 ?
O4T K6 O18W 87.1(6) . 1_645 ?
O13W K6 O18W 147.7(7) . 1_645 ?
O14W K6 O8T 134.0(3) . 1_645 ?
O17W K6 O8T 66.0(6) . 1_645 ?
O4T K6 O8T 79.6(3) . 1_645 ?
O13W K6 O8T 78.4(5) . 1_645 ?
O18W K6 O8T 69.3(6) 1_645 1_645 ?
O14W K6 O411 95.0(3) . . ?
O17W K6 O411 144.5(6) . . ?
O4T K6 O411 56.5(3) . . ?
O13W K6 O411 125.5(5) . . ?
O18W K6 O411 76.9(6) 1_645 . ?
O8T K6 O411 125.2(3) 1_645 . ?
O14W K6 O11T 59.1(2) . . ?
O17W K6 O11T 94.2(6) . . ?
O4T K6 O11T 104.5(3) . . ?
O13W K6 O11T 152.0(5) . . ?
O18W K6 O11T 59.4(5) 1_645 . ?
O8T K6 O11T 128.0(3) 1_645 . ?
O411 K6 O11T 51.2(2) . . ?
O14W K6 W4 123.5(2) . . ?
O17W K6 W4 158.6(6) . . ?
O4T K6 W4 25.9(2) . . ?
O13W K6 W4 106.4(5) . . ?
O18W K6 W4 81.7(5) 1_645 . ?
O8T K6 W4 101.3(2) 1_645 . ?
O411 K6 W4 30.57(15) . . ?
O11T K6 W4 80.0(2) . . ?
O14W K6 K3 55.28(15) . . ?
O17W K6 K3 52.2(6) . . ?
O4T K6 K3 134.1(3) . . ?
O13W K6 K3 136.6(5) . . ?
O18W K6 K3 50.7(5) 1_645 . ?
O8T K6 K3 97.7(2) 1_645 . ?
O411 K6 K3 92.3(2) . . ?
O11T K6 K3 42.65(17) . . ?
W4 K6 K3 116.67(19) . . ?
O14W K6 W11 74.17(17) . . ?
O17W K6 W11 118.1(6) . . ?
O4T K6 W11 82.3(3) . . ?
O13W K6 W11 144.0(5) . . ?
O18W K6 W11 66.7(5) 1_645 . ?
O8T K6 W11 132.9(3) 1_645 . ?
O411 K6 W11 27.27(15) . . ?
O11T K6 W11 24.04(16) . . ?
W4 K6 W11 56.89(10) . . ?
K3 K6 W11 66.11(12) . . ?
O14W K6 K3 49.43(13) . 2_765 ?
O17W K6 K3 97.4(6) . 2_765 ?
O4T K6 K3 109.6(3) . 2_765 ?
O13W K6 K3 57.7(4) . 2_765 ?
O18W K6 K3 152.3(6) 1_645 2_765 ?
O8T K6 K3 134.0(3) 1_645 2_765 ?
O411 K6 K3 93.8(2) . 2_765 ?
O11T K6 K3 94.3(2) . 2_765 ?
W4 K6 K3 103.58(16) . 2_765 ?
K3 K6 K3 104.70(17) . 2_765 ?
W11 K6 K3 93.05(15) . 2_765 ?
K3 O1W K2 103.2(4) . 2_765 ?
K5 O2W K3 152.3(5) . . ?
K1 O7W K5 95.8(5) . . ?
K3 O10W K2 99.4(6) . 2_765 ?
K5 O12W K2 97.5(6) . 2_675 ?
K6 O14W K6 180.0(2) 2_765 . ?
K6 O14W K3 94.67(18) 2_765 . ?
K6 O14W K3 85.33(18) . . ?
K6 O14W K3 85.33(18) 2_765 2_765 ?
K6 O14W K3 94.67(18) . 2_765 ?
K3 O14W K3 180.00(18) . 2_765 ?
K6 O17W K3 86.5(7) . . ?
K6 O18W K3 80.9(7) 1_465 1_465 ?

loop_
_geom_bond_atom_site_label_1
_geom_bond_atom_site_label_2
_geom_bond_distance
_geom_bond_site_symmetry_2
_geom_bond_publ_flag
W1 O1T 1.706(9) . ?
W1 O13 1.891(9) . ?
W1 O16 1.893(8) . ?
W1 O17 1.895(8) . ?
W1 O12 1.912(8) . ?
W1 O1SI 2.317(8) . ?
W1 K4 3.862(3) 2_676 ?
W1 K1 3.936(3) 1_655 ?
W2 O2T 1.712(10) . ?
W2 O210 1.854(9) . ?
W2 O29 1.876(8) . ?
W2 O12 1.937(8) . ?
W2 O23 1.947(8) . ?
W2 O1SI 2.337(8) . ?
W3 O3T 1.710(9) . ?
W3 O311 1.835(8) . ?
W3 O23 1.902(8) . ?
W3 O34 1.931(8) . ?
W3 O13 1.952(9) . ?
W3 O1SI 2.340(8) . ?
W3 K1 3.931(3) 1_655 ?
W4 O4T 1.698(9) . ?
W4 O411 1.885(7) . ?
W4 O34 1.888(8) . ?
W4 O46 1.933(8) . ?
W4 O45 1.947(8) . ?
W4 O2SI 2.317(7) . ?
W4 K2 3.655(3) 2_775 ?
W4 K6 3.701(7) . ?
W4 K1 3.896(3) 1_655 ?
W5 O5T 1.709(8) . ?
W5 O1ZR 1.779(7) . ?
W5 O45 1.924(8) . ?
W5 O58 1.943(8) . ?
W5 O56 2.024(8) . ?
W5 O2SI 2.335(7) . ?
W5 K2 4.014(3) . ?
W5 K2 4.116(3) 2_775 ?
W6 O6T 1.716(9) . ?
W6 O56 1.863(8) . ?
W6 O67 1.884(8) . ?
W6 O46 1.914(8) . ?
W6 O16 1.934(8) . ?
W6 O2SI 2.353(7) . ?
W6 K1 4.057(4) 1_655 ?
W7 O7T 1.699(9) . ?
W7 O78 1.866(8) . ?
W7 O67 1.909(8) . ?
W7 O79 1.917(8) . ?
W7 O17 1.919(8) . ?
W7 O3SI 2.386(8) . ?
W8 O8T 1.716(9) . ?
W8 O3ZR 1.806(8) . ?
W8 O58 1.885(8) . ?
W8 O89 1.963(9) . ?
W8 O78 2.016(8) . ?
W8 O3SI 2.319(8) . ?
W8 K5 3.919(3) 1_565 ?
W9 O9T 1.704(9) . ?
W9 O910 1.877(8) . ?
W9 O89 1.905(8) . ?
W9 O79 1.913(8) . ?
W9 O29 1.924(8) . ?
W9 O3SI 2.342(8) . ?
W10 O10T 1.715(9) . ?
W10 O2ZR 1.786(8) . ?
W10 O101 1.930(8) . ?
W10 O910 1.943(8) . ?
W10 O210 1.978(9) . ?
W10 O4SI 2.288(8) . ?
W10 K5 3.818(3) . ?
W10 K2 3.968(3) 2_675 ?
W11 O11T 1.703(9) . ?
W11 O4ZR 1.818(8) . ?
W11 O101 1.916(8) . ?
W11 O411 1.936(7) . ?
W11 O311 2.027(8) . ?
W11 O4SI 2.276(8) . ?
W11 K6 4.065(7) . ?
Si O4SI 1.615(8) . ?
Si O3SI 1.634(8) . ?
Si O2SI 1.634(8) . ?
Si O1SI 1.639(8) . ?
Zr1 O3ZR 2.128(8) . ?
Zr1 O1ZR 2.133(7) . ?
Zr1 O4ZR 2.133(8) . ?
Zr1 O2ZR 2.162(8) . ?
Zr1 O2PX 2.168(8) . ?
Zr1 O1PX 2.194(8) 2_675 ?
Zr1 O1PX 2.196(8) . ?
Zr1 O2PX 2.206(8) 2_675 ?
Zr1 Zr1 3.233(2) 2_675 ?
Zr1 K2 4.100(3) 2_675 ?
O1PX O2PX 1.491(11) . ?
O1PX Zr1 2.194(8) 2_675 ?
O1PX K2 2.728(8) . ?
O1T K4 2.982(9) 2_676 ?
O2PX Zr1 2.206(8) 2_675 ?
O2PX K2 2.920(8) . ?
O2ZR K2 2.792(8) 2_675 ?
O3T K4 3.028(10) 1_645 ?
O4T K6 2.809(11) . ?
O4T K5 2.866(10) 1_655 ?
O4T K2 3.314(10) 2_775 ?
O5T K2 2.906(9) . ?
O8T K5 2.898(9) 1_565 ?
O8T K6 3.055(11) 1_465 ?
O9T K4 2.860(10) . ?
O10T K1 2.840(9) . ?
O10T K5 2.881(9) . ?
O11T K3 2.686(9) . ?
O11T K6 3.318(11) . ?
O12 K4 3.069(9) 2_676 ?
O13 K1 2.970(9) 1_655 ?
O16 K1 3.079(9) 1_655 ?
O34 K1 2.952(9) 1_655 ?
O45 K2 2.816(9) 2_775 ?
O46 K1 3.050(9) 1_655 ?
O46 K2 3.130(9) 2_775 ?
O56 K3 2.955(9) 1_565 ?
O78 K5 3.172(9) 1_565 ?
O101 K5 3.090(9) . ?
O411 K6 3.085(10) . ?
K1 O8W 2.724(17) . ?
K1 O4W 2.736(14) . ?
K1 O7W 2.778(15) . ?
K1 O5W 2.854(15) . ?
K1 O34 2.952(9) 1_455 ?
K1 O13 2.970(9) 1_455 ?
K1 O46 3.050(9) 1_455 ?
K1 O16 3.079(9) 1_455 ?
K1 W4 3.896(3) 1_455 ?
K1 W3 3.931(3) 1_455 ?
K1 W1 3.936(3) 1_455 ?
K2 O2ZR 2.792(8) 2_675 ?
K2 O45 2.816(9) 2_775 ?
K2 O1W 2.843(12) 2_765 ?
K2 O10W 2.950(19) 2_765 ?
K2 O12W 3.090(19) 2_675 ?
K2 O46 3.130(9) 2_775 ?
K2 O4T 3.314(10) 2_775 ?
K2 W4 3.655(3) 2_775 ?
K2 W10 3.968(3) 2_675 ?
K3 O1W 2.650(12) . ?
K3 O10W 2.692(19) . ?
K3 O2W 2.906(14) . ?
K3 O56 2.955(9) 1_545 ?
K3 O18W 3.06(3) 1_645 ?
K3 O17W 3.10(3) . ?
K3 O14W 3.225(4) . ?
K3 K6 3.911(8) . ?
K3 K6 4.232(8) 2_765 ?
K3 K2 4.308(5) 2_765 ?
K4 O3W 2.734(14) . ?
K4 O11W 2.771(19) . ?
K4 O6W 2.773(16) . ?
K4 O1T 2.982(9) 2_676 ?
K4 O3T 3.028(10) 1_465 ?
K4 O12 3.069(9) 2_676 ?
K4 W1 3.862(3) 2_676 ?
K5 O12W 2.780(19) . ?
K5 O7W 2.846(16) . ?
K5 O4T 2.866(10) 1_455 ?
K5 O2W 2.877(13) . ?
K5 O8T 2.898(9) 1_545 ?
K5 O78 3.172(9) 1_545 ?
K5 W8 3.919(3) 1_545 ?
K5 K6 4.383(8) 1_455 ?
K6 O14W 2.490(7) . ?
K6 O17W 2.59(3) . ?
K6 O13W 2.84(2) . ?
K6 O18W 2.96(3) 1_645 ?
K6 O8T 3.055(11) 1_645 ?
K6 K3 4.232(8) 2_765 ?
O1W K2 2.843(12) 2_765 ?
O10W K2 2.950(18) 2_765 ?
O12W K2 3.090(19) 2_675 ?
O14W K6 2.490(7) 2_765 ?
O14W K3 3.225(4) 2_765 ?
O18W K6 2.96(3) 1_465 ?
O18W K3 3.06(3) 1_465 ?
